data_2204551
loop_
_publ_author_name
'Bjernemose, Jens K.'
'Raithby, Paul R.'
'Toftlund, Hans'

_publ_section_title
;
 (2,2'-Bipyridine)dichlorogold(III) nitrate
;
_journal_issue 11
_journal_name_full 'Acta Crystallographica Section E'
_journal_page_first m1719
_journal_page_last m1721
_journal_paper_doi 10.1107/S1600536804026558
_journal_volume 60
_journal_year 2004
_chemical_formula_iupac '[Au Cl2 (C10 H8 N2)] N1 O3'
_chemical_formula_moiety 'C10 H8 Au1 Cl2 N2 +, N1 O3 -'
_chemical_formula_sum 'C10 H8 Au Cl2 N3 O3'
_chemical_formula_weight 486.06
_chemical_name_systematic
;
(2,2'-Bipyridine)dichlorogold(III) nitrate
;
_space_group_IT_number 15
_symmetry_cell_setting monoclinic
_symmetry_space_group_name_Hall '-C 2yc'
_symmetry_space_group_name_H-M 'C 1 2/c 1'
_atom_sites_solution_hydrogens geom
_atom_sites_solution_primary heavy
_atom_sites_solution_secondary difmap
_cell_angle_alpha 90
_cell_angle_beta 96.5620(10)
_cell_angle_gamma 90
_cell_formula_units_Z 4
_cell_length_a 6.9240(2)
_cell_length_b 14.0460(4)
_cell_length_c 13.0560(4)
_cell_measurement_reflns_used 6608
_cell_measurement_temperature 150(2)
_cell_measurement_theta_max 27.485
_cell_measurement_theta_min 2.91
_cell_volume 1261.44(6)
_computing_cell_refinement 'HKL SCALEPACK (Otwinowski & Minor, 1997)'
_computing_data_collection 'COLLECT (Nonius, 1997-2000)'
_computing_data_reduction 'HKL DENZO (Otwinowski & Minor, 1997) and SCALEPACK '
_computing_molecular_graphics 'X-SEED (Barbour, 2001)'
_computing_publication_material 'WinGX publication routines (Farrugia, 1999)'
_computing_structure_refinement 'SHELXL97 (Sheldrick, 1997)'
_computing_structure_solution 'DIRDIF99 (Beurskens et al., 1999)'
_diffrn_ambient_temperature 150(2)
_diffrn_measured_fraction_theta_full 0.996
_diffrn_measured_fraction_theta_max 0.996
_diffrn_measurement_device_type 'Nonius Kappa CCD'
_diffrn_measurement_method '\f and \w'
_diffrn_radiation_monochromator graphite
_diffrn_radiation_type MoK\a
_diffrn_radiation_wavelength 0.71073
_diffrn_reflns_av_R_equivalents 0.0712
_diffrn_reflns_limit_h_max 8
_diffrn_reflns_limit_h_min -8
_diffrn_reflns_limit_k_max 17
_diffrn_reflns_limit_k_min -17
_diffrn_reflns_limit_l_max 16
_diffrn_reflns_limit_l_min -16
_diffrn_reflns_number 10491
_diffrn_reflns_theta_full 26
_diffrn_reflns_theta_max 26
_diffrn_reflns_theta_min 3.8
_diffrn_standards_number 0
_exptl_absorpt_coefficient_mu 12.092
_exptl_absorpt_correction_T_max 0.544
_exptl_absorpt_correction_T_min 0.461
_exptl_absorpt_correction_type multi-scan
_exptl_absorpt_process_details '(SORTAV; Blessing, 1995)'
_exptl_crystal_colour 'pale yellow'
_exptl_crystal_density_diffrn 2.559
_exptl_crystal_density_method 'not measured'
_exptl_crystal_description block
_exptl_crystal_F_000 904
_exptl_crystal_size_max 0.3
_exptl_crystal_size_mid 0.1
_exptl_crystal_size_min 0.05
_refine_diff_density_max 0.542
_refine_diff_density_min -0.96
_refine_ls_extinction_method none
_refine_ls_goodness_of_fit_ref 1.064
_refine_ls_hydrogen_treatment constr
_refine_ls_matrix_type full
_refine_ls_number_parameters 88
_refine_ls_number_reflns 1247
_refine_ls_number_restraints 0
_refine_ls_restrained_S_all 1.064
_refine_ls_R_factor_all 0.0351
_refine_ls_R_factor_gt 0.0262
_refine_ls_shift/su_max 0.001
_refine_ls_shift/su_mean 0
_refine_ls_structure_factor_coef Fsqd
_refine_ls_weighting_details 'calc w = 1/[\s^2^(Fo^2^)+(0.0222P)^2^] where P = (Fo^2^+2Fc^2^)/3'
_refine_ls_weighting_scheme calc
_refine_ls_wR_factor_gt 0.0502
_refine_ls_wR_factor_ref 0.0526
_reflns_number_gt 1097
_reflns_number_total 1247
_reflns_threshold_expression I>2\s(I)
_cod_data_source_file ng6054.cif
_cod_data_source_block I
_cod_original_sg_symbol_H-M 'C 2/c'
_cod_database_code 2204551

loop_
_symmetry_equiv_pos_as_xyz
'x, y, z'
'-x, y, -z+1/2'
'x+1/2, y+1/2, z'
'-x+1/2, y+1/2, -z+1/2'
'-x, -y, -z'
'x, -y, z-1/2'
'-x+1/2, -y+1/2, -z'
'x+1/2, -y+1/2, z-1/2'

loop_
_atom_site_label
_atom_site_fract_x
_atom_site_fract_y
_atom_site_fract_z
_atom_site_U_iso_or_equiv
_atom_site_adp_type
_atom_site_calc_flag
_atom_site_refinement_flags
_atom_site_occupancy
_atom_site_type_symbol
Au1 0.5 0.330309(19) 0.25 0.03725(13) Uani d S 1 Au
N1 0.4035(6) 0.4405(3) 0.1574(3) 0.0347(10) Uani d . 1 N
N2 0 0.3842(5) 0.25 0.0448(15) Uani d S 1 N
O1 0 0.4719(4) 0.25 0.0720(17) Uani d S 1 O
O2 0.1008(7) 0.3406(3) 0.3192(4) 0.0684(13) Uani d . 1 O
Cl1 0.3870(3) 0.21547(11) 0.13868(13) 0.0662(4) Uani d . 1 Cl
C2 0.4463(7) 0.5274(3) 0.1986(4) 0.0352(11) Uani d . 1 C
C3 0.3881(8) 0.6077(4) 0.1435(4) 0.0467(14) Uani d . 1 C
H3 0.4177 0.6688 0.1722 0.056 Uiso calc R 1 H
C4 0.2864(8) 0.5996(4) 0.0462(5) 0.0519(15) Uani d . 1 C
H4 0.2466 0.6548 0.0074 0.062 Uiso calc R 1 H
C5 0.2437(7) 0.5101(4) 0.0065(4) 0.0481(13) Uani d . 1 C
H5 0.1751 0.5034 -0.0604 0.058 Uiso calc R 1 H
C6 0.2995(8) 0.4317(4) 0.0628(4) 0.0425(12) Uani d . 1 C
H6 0.2659 0.3703 0.0361 0.051 Uiso calc R 1 H

loop_
_atom_site_aniso_label
_atom_site_aniso_U_11
_atom_site_aniso_U_22
_atom_site_aniso_U_33
_atom_site_aniso_U_12
_atom_site_aniso_U_13
_atom_site_aniso_U_23
Au1 0.03767(19) 0.03693(19) 0.03505(18) 0 -0.00486(12) 0
N1 0.035(2) 0.034(2) 0.034(2) 0.0018(19) 0.0003(19) 0.0035(19)
N2 0.045(4) 0.043(4) 0.046(4) 0 0.004(3) 0
O1 0.079(4) 0.049(4) 0.090(5) 0 0.020(4) 0
O2 0.073(3) 0.072(3) 0.056(3) 0.011(2) -0.008(2) 0.017(2)
Cl1 0.0814(11) 0.0485(9) 0.0632(10) -0.0002(8) -0.0159(9) -0.0147(8)
C2 0.036(3) 0.036(3) 0.034(3) 0.001(2) 0.006(2) 0.003(2)
C3 0.048(3) 0.044(3) 0.048(3) 0.005(3) 0.002(3) 0.002(3)
C4 0.048(3) 0.052(4) 0.054(4) 0.016(3) 0.001(3) 0.016(3)
C5 0.040(3) 0.067(4) 0.035(3) 0.005(3) -0.007(2) 0.002(3)
C6 0.038(3) 0.052(3) 0.036(3) -0.001(3) -0.003(2) -0.003(3)

loop_
_atom_type_symbol
_atom_type_description
_atom_type_scat_dispersion_real
_atom_type_scat_dispersion_imag
_atom_type_scat_source
C C 0.0033 0.0016 'International Tables Vol C Tables 4.2.6.8 and 6.1.1.4'
H H 0 0 'International Tables Vol C Tables 4.2.6.8 and 6.1.1.4'
Au Au -2.0133 8.8022 'International Tables Vol C Tables 4.2.6.8 and 6.1.1.4'
N N 0.0061 0.0033 'International Tables Vol C Tables 4.2.6.8 and 6.1.1.4'
O O 0.0106 0.006 'International Tables Vol C Tables 4.2.6.8 and 6.1.1.4'
Cl Cl 0.1484 0.1585 'International Tables Vol C Tables 4.2.6.8 and 6.1.1.4'

loop_
_geom_angle_atom_site_label_1
_geom_angle_atom_site_label_2
_geom_angle_atom_site_label_3
_geom_angle_site_symmetry_1
_geom_angle_site_symmetry_3
_geom_angle
_geom_angle_publ_flag
N1 Au1 N1 . 2_655 80.6(2) yes
N1 Au1 Cl1 . . 95.46(12) yes
N1 Au1 Cl1 . 2_655 176.06(11) yes
N1 Au1 Cl1 2_655 . 176.06(11) no
N1 Au1 Cl1 2_655 2_655 95.46(12) no
Cl1 Au1 Cl1 . 2_655 88.45(9) yes
C2 N1 C6 . . 120.8(4) no
C2 N1 Au1 . . 114.1(3) no
C6 N1 Au1 . . 125.1(3) no
O1 N2 O2 . 2 119.7(3) no
O1 N2 O2 . . 119.7(3) no
O2 N2 O2 2 . 120.7(7) no
N1 C2 C3 . . 119.6(4) no
N1 C2 C2 . 2_655 115.6(3) no
C3 C2 C2 . 2_655 124.8(3) no
C2 C3 C4 . . 120.1(5) no
C2 C3 H3 . . 120 no
C4 C3 H3 . . 120 no
C5 C4 C3 . . 119.0(5) no
C5 C4 H4 . . 120.5 no
C3 C4 H4 . . 120.5 no
C6 C5 C4 . . 120.0(5) no
C6 C5 H5 . . 120 no
C4 C5 H5 . . 120 no
C5 C6 N1 . . 120.4(5) no
C5 C6 H6 . . 119.8 no
N1 C6 H6 . . 119.8 no

loop_
_geom_bond_atom_site_label_1
_geom_bond_atom_site_label_2
_geom_bond_site_symmetry_2
_geom_bond_distance
_geom_bond_publ_flag
Au1 N1 2_655 2.030(4) no
Au1 N1 . 2.030(4) yes
Au1 Cl1 . 2.2510(15) yes
Au1 Cl1 2_655 2.2510(15) no
N1 C2 . 1.353(6) no
N1 C6 . 1.362(6) no
N2 O1 . 1.232(8) no
N2 O2 2 1.239(5) no
N2 O2 . 1.239(5) no
C2 C3 . 1.373(7) no
C2 C2 2_655 1.457(9) no
C3 C4 . 1.386(8) no
C3 H3 . 0.95 no
C4 C5 . 1.379(8) no
C4 H4 . 0.95 no
C5 C6 . 1.356(7) no
C5 H5 . 0.95 no
C6 H6 . 0.95 no

loop_
_geom_hbond_atom_site_label_D
_geom_hbond_atom_site_label_H
_geom_hbond_atom_site_label_A
_geom_hbond_site_symmetry_A
_geom_hbond_distance_DH
_geom_hbond_distance_HA
_geom_hbond_distance_DA
_geom_hbond_angle_DHA
_geom_hbond_publ_flag
C3 H3 O2 4 0.95 2.42 3.307(7) 156 yes
C4 H4 O2 6_565 0.95 2.55 3.205(7) 126 yes
C5 H5 O1 5_565 0.95 2.65 3.582(5) 167 yes
C5 H5 O2 6_565 0.95 2.71 3.287(7) 120 yes
C6 H6 Cl1 . 0.95 2.64 3.231(6) 121 yes
C6 H6 Cl1 7 0.95 2.69 3.476(5) 141 yes

loop_
_geom_torsion_atom_site_label_1
_geom_torsion_atom_site_label_2
_geom_torsion_atom_site_label_3
_geom_torsion_atom_site_label_4
_geom_torsion_site_symmetry_1
_geom_torsion_site_symmetry_4
_geom_torsion
_geom_torsion_publ_flag
N1 Au1 N1 C2 2_655 . -0.1(2) no
Cl1 Au1 N1 C2 . . -179.6(3) no
N1 Au1 N1 C6 2_655 . -178.2(5) no
Cl1 Au1 N1 C6 . . 2.3(4) no
C6 N1 C2 C3 . . -1.5(7) no
Au1 N1 C2 C3 . . -179.8(4) no
C6 N1 C2 C2 . 2_655 178.4(5) no
Au1 N1 C2 C2 . 2_655 0.2(7) no
N1 C2 C3 C4 . . -0.1(8) no
C2 C2 C3 C4 2_655 . 180.0(6) no
C2 C3 C4 C5 . . 0.5(9) no
C3 C4 C5 C6 . . 0.6(8) no
C4 C5 C6 N1 . . -2.2(8) no
C2 N1 C6 C5 . . 2.7(8) no
Au1 N1 C6 C5 . . -179.3(4) no
